data_4111157
loop_
_publ_author_name
'Eugene Y. Cheung'
'Kenneth D.M. Harris'
'Ting Kang'
'John R. Scheffer'
'James Trotter'

_publ_contact_author_address
;
School of Chemistry
Cardiff University
Main Building, Park Place
Cardiff CF10 3AT, UK
;
_publ_contact_author_email harriskdm@cardiff.ac.uk
_publ_contact_author_fax 44(0)2920874030
_publ_contact_author_name
;
Prof Kenneth DM Harris
;
_publ_contact_author_phone 44(0)2920870133
_publ_section_title
;
 Structure-Reactivity Correlations for Solid-State Enantioselective
 Photochemical Reactions Established Directly from Powder X-ray
 Diffraction
;
_journal_name_full 'Journal of the American Chemical Society'
_journal_page_first 15554
_journal_page_last 15555
_journal_paper_doi 10.1021/ja063706n
_journal_volume 128
_journal_year 2006
_chemical_formula_sum 'C28 H37 N O4'
_chemical_formula_weight 451.61
_space_group_IT_number 19
_symmetry_cell_setting orthorhombic
_symmetry_space_group_name_Hall 'P 2ac 2ab'
_symmetry_space_group_name_H-M 'P 21 21 21'
_audit_creation_method 'from EXP file using GSAS2CIF'
_cell_angle_alpha 90.0
_cell_angle_beta 90.0
_cell_angle_gamma 90.0
_cell_formula_units_Z 4
_cell_length_a 6.73624(34)
_cell_length_b 13.9700(11)
_cell_length_c 25.6874(13)
_cell_volume 2417.3(3)
_computing_publication_material 'GSAS (Von Dreele,2000)'
_computing_structure_refinement 'GSAS (Von Dreele, 2000)'
_computing_structure_solution 'EAGER (Harris, 2002)'
_diffrn_ambient_temperature 298
_diffrn_detector Braun
_diffrn_detector_type PSD
_diffrn_measurement_device_type 'Siemens D5000'
_diffrn_radiation_polarisn_ratio 0.5
_diffrn_radiation_probe x-ray
_diffrn_radiation_wavelength 1.54056
_diffrn_source 'Siemens X-ray tube'
_exptl_crystal_density_diffrn 1.24
_exptl_crystal_F_000 976
_pd_meas_2theta_range_inc 0.01941
_pd_meas_2theta_range_max 70.03748
_pd_meas_2theta_range_min 3.5
_pd_meas_scan_method step
_pd_proc_2theta_range_inc 0.01941
_pd_proc_2theta_range_max 69.99374
_pd_proc_2theta_range_min 3.45626
_pd_proc_ls_prof_R_factor 0.0286
_pd_proc_ls_prof_wR_expected 0.0100
_pd_proc_ls_prof_wR_factor 0.0377
_pd_spec_mount_mode transmission
_pd_spec_shape irregular
_refine_ls_goodness_of_fit_all 3.94
_refine_ls_matrix_type full
_refine_ls_number_parameters 103
_refine_ls_number_restraints 92
_refine_ls_R_Fsqd_factor 0.23624
_refine_ls_shift/su_max 0.03
_refine_ls_shift/su_mean 0.01
_reflns_d_resolution_high 1.345
_reflns_d_resolution_low 12.844
_reflns_limit_h_max 5
_reflns_limit_h_min 0
_reflns_limit_k_max 10
_reflns_limit_k_min 0
_reflns_limit_l_max 19
_reflns_limit_l_min 0
_reflns_number_total 645
_cod_data_source_file ja063706nsi20061031_030519.cif
_cod_data_source_block 1b
_cod_original_cell_volume 2417.32(17)
_cod_database_code 4111157

loop_
_symmetry_equiv_pos_site_id
_symmetry_equiv_pos_as_xyz
1 +x,+y,+z
2 +x+1/2,-y+1/2,-z
3 -x,+y+1/2,-z+1/2
4 -x+1/2,-y,+z+1/2

loop_
_atom_site_type_symbol
_atom_site_label
_atom_site_fract_x
_atom_site_fract_y
_atom_site_fract_z
_atom_site_occupancy
_atom_site_thermal_displace_type
_atom_site_U_iso_or_equiv
_atom_site_symmetry_multiplicity
O O1 1.0881(24) 0.3336(12) 0.5569(6) 1.0 Uiso 0.075 4
C C2 1.1821(19) 0.3957(8) 0.5836(4) 1.0 Uiso 0.075 4
O O3 1.3714(22) 0.3907(12) 0.5859(7) 1.0 Uiso 0.075 4
C C4 1.0729(19) 0.4645(8) 0.6164(6) 1.0 Uiso 0.075 4
C C5 0.8781(24) 0.4491(8) 0.6286(8) 1.0 Uiso 0.075 4
C C6 0.7643(17) 0.5217(11) 0.6528(8) 1.0 Uiso 0.075 4
C C7 0.8516(15) 0.6050(8) 0.6685(6) 1.0 Uiso 0.075 4
C C8 1.0540(18) 0.6177(11) 0.6599(9) 1.0 Uiso 0.075 4
C C9 1.1629(21) 0.5492(13) 0.6327(10) 1.0 Uiso 0.075 4
C C10 0.7419(12) 0.6781(8) 0.6976(4) 1.0 Uiso 0.075 4
O O11 0.5694(19) 0.6888(12) 0.6858(7) 1.0 Uiso 0.075 4
C C12 0.8377(9) 0.7458(8) 0.73765(30) 1.0 Uiso 0.075 4
C C13 0.9488(19) 0.8271(11) 0.7107(5) 1.0 Uiso 0.075 4
C C14 0.8098(32) 0.8951(12) 0.6828(5) 1.0 Uiso 0.075 4
C C15 0.6560(33) 0.9340(8) 0.7181(8) 1.0 Uiso 0.075 4
C C16 0.5456(20) 0.8586(13) 0.7437(7) 1.0 Uiso 0.075 4
C C17 0.6861(13) 0.7941(10) 0.7739(4) 1.0 Uiso 0.075 4
C C18 0.5762(20) 0.7251(15) 0.8097(6) 1.0 Uiso 0.075 4
C C19 0.7203(32) 0.6642(16) 0.8402(4) 1.0 Uiso 0.075 4
C C20 0.8734(30) 0.6171(11) 0.8050(7) 1.0 Uiso 0.075 4
C C21 0.9781(15) 0.6909(12) 0.7708(6) 1.0 Uiso 0.075 4
C C22 0.7667(35) 0.5979(10) 0.4182(5) 1.0 Uiso 0.075 4
C C23 0.8814(33) 0.6796(17) 0.4161(6) 1.0 Uiso 0.075 4
C C24 0.943(4) 0.7227(11) 0.4615(8) 1.0 Uiso 0.075 4
C C25 0.908(5) 0.6789(18) 0.5088(6) 1.0 Uiso 0.075 4
C C26 0.797(4) 0.5953(11) 0.5108(4) 1.0 Uiso 0.075 4
C C27 0.7385(19) 0.5502(7) 0.4652(4) 1.0 Uiso 0.075 4
C C28 0.6770(17) 0.4441(6) 0.4645(4) 1.0 Uiso 0.075 4
O O29 0.7978(23) 0.3885(9) 0.4972(7) 1.0 Uiso 0.075 4
C C30 0.4640(17) 0.4316(9) 0.4794(4) 1.0 Uiso 0.075 4
N N31 0.3901(23) 0.3314(9) 0.4654(9) 1.0 Uiso 0.075 4
C C32 0.221(4) 0.3331(12) 0.4304(10) 1.0 Uiso 0.075 4
C C33 0.3345(22) 0.5115(10) 0.4527(10) 1.0 Uiso 0.075 4
H H29 0.8977 0.4242 0.5111 1.0 Uiso 0.09 4
H H5 0.7985 0.3981 0.61217 1.0 Uiso 0.09 4
H H6 0.62698 0.50978 0.66161 1.0 Uiso 0.09 4
H H8 1.1201 0.67017 0.67188 1.0 Uiso 0.09 4
H H9 1.2917 0.55878 0.62247 1.0 Uiso 0.09 4
H H13A 1.01898 0.86529 0.73851 1.0 Uiso 0.09 4
H H13B 1.04979 0.80239 0.68859 1.0 Uiso 0.09 4
H H14A 0.88917 0.94747 0.66724 1.0 Uiso 0.09 4
H H14B 0.75528 0.85974 0.65247 1.0 Uiso 0.09 4
H H15A 0.70263 0.97813 0.74057 1.0 Uiso 0.09 4
H H15B 0.55459 0.96974 0.69363 1.0 Uiso 0.09 4
H H16A 0.4657 0.81589 0.71844 1.0 Uiso 0.09 4
H H16B 0.43896 0.88322 0.76691 1.0 Uiso 0.09 4
H H17 0.75586 0.83738 0.79694 1.0 Uiso 0.09 4
H H18A 0.49093 0.75875 0.83486 1.0 Uiso 0.09 4
H H18B 0.49108 0.68101 0.79074 1.0 Uiso 0.09 4
H H19A 0.79261 0.7055 0.8663 1.0 Uiso 0.09 4
H H19B 0.65325 0.61596 0.86172 1.0 Uiso 0.09 4
H H20A 0.80758 0.56922 0.7849 1.0 Uiso 0.09 4
H H20B 0.97125 0.58218 0.82783 1.0 Uiso 0.09 4
H H21A 1.07495 0.6551 0.75023 1.0 Uiso 0.09 4
H H21B 1.05492 0.73225 0.79422 1.0 Uiso 0.09 4
H H22 0.71354 0.56802 0.38832 1.0 Uiso 0.09 4
H H23 0.88992 0.71025 0.383 1.0 Uiso 0.09 4
H H24 1.01166 0.7815 0.45817 1.0 Uiso 0.09 4
H H25 0.96568 0.70793 0.53823 1.0 Uiso 0.09 4
H H26 0.78282 0.56758 0.54369 1.0 Uiso 0.09 4
H H32A 0.13984 0.39474 0.44053 1.0 Uiso 0.09 4
H H32B 0.15332 0.28406 0.43131 1.0 Uiso 0.09 4
H H32C 0.27835 0.35415 0.39673 1.0 Uiso 0.09 4
H H33A 0.33802 0.50568 0.42181 1.0 Uiso 0.09 4
H H33B 0.40354 0.57419 0.46698 1.0 Uiso 0.09 4
H H33C 0.21166 0.51165 0.47297 1.0 Uiso 0.09 4
H H31A 0.48901 0.30225 0.45424 1.0 Uiso 0.09 4
H H31B 0.34812 0.30683 0.49709 1.0 Uiso 0.09 4
H H30 0.45979 0.43822 0.51796 1.0 Uiso 0.09 4
H H28 0.6926 0.4186 0.4286 1.0 Uiso 0.09 4

loop_
_atom_type_symbol
_atom_type_number_in_cell
_atom_type_scat_dispersion_real
_atom_type_scat_dispersion_imag
_atom_type_scat_Cromer_Mann_a1
_atom_type_scat_Cromer_Mann_a2
_atom_type_scat_Cromer_Mann_a3
_atom_type_scat_Cromer_Mann_a4
_atom_type_scat_Cromer_Mann_b1
_atom_type_scat_Cromer_Mann_b2
_atom_type_scat_Cromer_Mann_b3
_atom_type_scat_Cromer_Mann_b4
_atom_type_scat_Cromer_Mann_c
_atom_type_scat_source
O 16.0 0.047 0.032 3.04850 13.2771 2.28680 5.70110 1.54630 0.32390 0.86700 32.9089 0.25080 International_Tables_Vol_C
C 112.0 0.017 0.009 2.31000 20.8439 1.02000 10.2075 1.58860 0.56870 0.86500 51.6512 0.21560 International_Tables_Vol_C
N 4.0 0.029 0.018 12.2126 0.00570 3.13220 9.89330 2.01250 28.9975 1.16630 0.58260 -11.529 International_Tables_Vol_C
H 148.0 0.000 0.000 0.49300 10.5109 0.32291 26.1257 0.14019 3.14236 0.04081 57.7997 0.00304 International_Tables_Vol_C

loop_
_geom_angle_atom_site_label_1
_geom_angle_atom_site_label_2
_geom_angle_atom_site_label_3
_geom_angle
_geom_angle_site_symmetry_1
_geom_angle_site_symmetry_3
_geom_angle_publ_flag
O1 C2 O3 118.88(12) 1_555 1_555 n
O1 C2 C4 120.26(12) 1_555 1_555 n
O3 C2 C4 120.45(12) 1_555 1_555 n
C2 C4 C5 120.48(11) 1_555 1_555 n
C2 C4 C9 120.55(11) 1_555 1_555 n
C5 C4 C9 118.85(11) 1_555 1_555 n
C4 C5 C6 120.52(11) 1_555 1_555 n
C4 C5 H5 122.5(9) 1_555 1_555 n
C6 C5 H5 114.3(11) 1_555 1_555 n
C5 C6 C7 120.51(12) 1_555 1_555 n
C5 C6 H6 119.8(9) 1_555 1_555 n
C7 C6 H6 119.4(8) 1_555 1_555 n
C6 C7 C8 118.91(11) 1_555 1_555 n
C6 C7 C10 121.83(11) 1_555 1_555 n
C8 C7 C10 119.11(11) 1_555 1_555 n
C7 C8 C9 120.52(11) 1_555 1_555 n
C7 C8 H8 121.9(8) 1_555 1_555 n
C9 C8 H8 117.6(8) 1_555 1_555 n
C4 C9 C8 120.28(12) 1_555 1_555 n
C4 C9 H9 116.7(8) 1_555 1_555 n
C8 C9 H9 122.9(9) 1_555 1_555 n
C7 C10 O11 116.37(11) 1_555 1_555 n
C7 C10 C12 123.85(10) 1_555 1_555 n
O11 C10 C12 119.55(11) 1_555 1_555 n
C10 C12 C13 111.07(11) 1_555 1_555 n
C10 C12 C17 113.36(11) 1_555 1_555 n
C10 C12 C21 109.45(11) 1_555 1_555 n
C13 C12 C17 105.86(11) 1_555 1_555 n
C13 C12 C21 109.37(11) 1_555 1_555 n
C17 C12 C21 107.58(11) 1_555 1_555 n
C12 C13 C14 112.25(12) 1_555 1_555 n
C12 C13 H13A 107.6(10) 1_555 1_555 n
C12 C13 H13B 110.6(11) 1_555 1_555 n
C14 C13 H13A 107.0(13) 1_555 1_555 n
C14 C13 H13B 112.7(15) 1_555 1_555 n
H13A C13 H13B 106.2(11) 1_555 1_555 n
C13 C14 C15 111.82(12) 1_555 1_555 n
C13 C14 H14A 108.7(16) 1_555 1_555 n
C13 C14 H14B 106.7(15) 1_555 1_555 n
C15 C14 H14A 110.7(17) 1_555 1_555 n
C15 C14 H14B 113.9(15) 1_555 1_555 n
H14A C14 H14B 104.6(12) 1_555 1_555 n
C14 C15 C16 111.74(12) 1_555 1_555 n
C14 C15 H15A 113.6(18) 1_555 1_555 n
C14 C15 H15B 105.1(17) 1_555 1_555 n
C16 C15 H15A 112.8(18) 1_555 1_555 n
C16 C15 H15B 106.4(16) 1_555 1_555 n
H15A C15 H15B 106.5(10) 1_555 1_555 n
C15 C16 C17 110.06(12) 1_555 1_555 n
C15 C16 H16A 113.8(15) 1_555 1_555 n
C15 C16 H16B 113.0(17) 1_555 1_555 n
C17 C16 H16A 107.7(11) 1_555 1_555 n
C17 C16 H16B 110.4(14) 1_555 1_555 n
H16A C16 H16B 101.6(13) 1_555 1_555 n
C12 C17 C16 111.38(12) 1_555 1_555 n
C12 C17 C18 114.18(12) 1_555 1_555 n
C12 C17 H17 108.8(7) 1_555 1_555 n
C16 C17 C18 112.35(12) 1_555 1_555 n
C16 C17 H17 104.2(11) 1_555 1_555 n
C18 C17 H17 105.2(10) 1_555 1_555 n
C17 C18 C19 110.91(12) 1_555 1_555 n
C17 C18 H18A 112.1(14) 1_555 1_555 n
C17 C18 H18B 112.7(12) 1_555 1_555 n
C19 C18 H18A 107.7(18) 1_555 1_555 n
C19 C18 H18B 106.4(15) 1_555 1_555 n
H18A C18 H18B 106.7(11) 1_555 1_555 n
C18 C19 C20 111.83(12) 1_555 1_555 n
C18 C19 H19A 109.5(18) 1_555 1_555 n
C18 C19 H19B 112.5(18) 1_555 1_555 n
C20 C19 H19A 108.4(15) 1_555 1_555 n
C20 C19 H19B 110.5(20) 1_555 1_555 n
H19A C19 H19B 103.8(9) 1_555 1_555 n
C19 C20 C21 111.26(12) 1_555 1_555 n
C19 C20 H20A 108.0(16) 1_555 1_555 n
C19 C20 H20B 107.8(19) 1_555 1_555 n
C21 C20 H20A 112.2(15) 1_555 1_555 n
C21 C20 H20B 111.1(16) 1_555 1_555 n
H20A C20 H20B 106.2(14) 1_555 1_555 n
C12 C21 C20 112.57(12) 1_555 1_555 n
C12 C21 H21A 112.3(11) 1_555 1_555 n
C12 C21 H21B 112.5(11) 1_555 1_555 n
C20 C21 H21A 105.9(15) 1_555 1_555 n
C20 C21 H21B 106.8(12) 1_555 1_555 n
H21A C21 H21B 106.3(9) 1_555 1_555 n
C23 C22 C27 120.44(12) 1_555 1_555 n
C23 C22 H22 123.1(12) 1_555 1_555 n
C27 C22 H22 116.2(10) 1_555 1_555 n
C22 C23 C24 119.94(12) 1_555 1_555 n
C22 C23 H23 116.1(12) 1_555 1_555 n
C24 C23 H23 122.7(17) 1_555 1_555 n
C23 C24 C25 119.89(12) 1_555 1_555 n
C23 C24 H24 116.8(17) 1_555 1_555 n
C25 C24 H24 123.3(16) 1_555 1_555 n
C24 C25 C26 119.95(12) 1_555 1_555 n
C24 C25 H25 116.4(16) 1_555 1_555 n
C26 C25 H25 123.6(16) 1_555 1_555 n
C25 C26 C27 120.14(12) 1_555 1_555 n
C25 C26 H26 115.9(14) 1_555 1_555 n
C27 C26 H26 123.2(10) 1_555 1_555 n
C22 C27 C26 118.47(11) 1_555 1_555 n
C22 C27 C28 119.19(12) 1_555 1_555 n
C26 C27 C28 121.54(12) 1_555 1_555 n
C27 C28 O29 111.72(12) 1_555 1_555 n
C27 C28 C30 111.59(12) 1_555 1_555 n
C27 C28 H28 109.1(6) 1_555 1_555 n
O29 C28 C30 109.78(12) 1_555 1_555 n
O29 C28 H28 107.2(10) 1_555 1_555 n
C30 C28 H28 107.2(9) 1_555 1_555 n
C28 O29 H29 111.1(9) 1_555 1_555 n
C28 C30 N31 111.09(12) 1_555 1_555 n
C28 C30 C33 109.71(12) 1_555 1_555 n
C28 C30 H30 105.7(8) 1_555 1_555 n
N31 C30 C33 111.56(12) 1_555 1_555 n
N31 C30 H30 108.1(13) 1_555 1_555 n
C33 C30 H30 110.6(14) 1_555 1_555 n
C30 N31 C32 112.75(12) 1_555 1_555 n
C30 N31 H31A 105.6(10) 1_555 1_555 n
C30 N31 H31B 103.4(17) 1_555 1_555 n
C32 N31 H31A 115.0(29) 1_555 1_555 n
C32 N31 H31B 108.1(20) 1_555 1_555 n
H31A N31 H31B 111.4(13) 1_555 1_555 n
N31 C32 H32A 105.6(15) 1_555 1_555 n
N31 C32 H32B 113.9(19) 1_555 1_555 n
N31 C32 H32C 103.9(26) 1_555 1_555 n
H32A C32 H32B 112.6(31) 1_555 1_555 n
H32A C32 H32C 100.0(17) 1_555 1_555 n
H32B C32 H32C 119.1(23) 1_555 1_555 n
C30 C33 H33A 110.1(13) 1_555 1_555 n
C30 C33 H33B 101.1(13) 1_555 1_555 n
C30 C33 H33C 103.8(15) 1_555 1_555 n
H33A C33 H33B 114.7(19) 1_555 1_555 n
H33A C33 H33C 123.7(19) 1_555 1_555 n
H33B C33 H33C 100.7(19) 1_555 1_555 n
N31 H31A H31B 36.4(11) 1_555 1_555 n
N31 H31B H31A 32.2(10) 1_555 1_555 n

loop_
_geom_bond_atom_site_label_1
_geom_bond_atom_site_label_2
_geom_bond_distance
_geom_bond_site_symmetry_2
_geom_bond_publ_flag
O1 C2 1.274(10) 1_555 n
O1 H31A 2.032(16) 2_556 n
C2 O1 1.274(10) 1_555 n
C2 O3 1.279(11) 1_555 n
C2 C4 1.475(9) 1_555 n
O3 C2 1.279(11) 1_555 n
O3 H30 1.959(19) 1_655 n
C4 C2 1.475(9) 1_555 n
C4 C5 1.367(9) 1_555 n
C4 C9 1.394(9) 1_555 n
C4 H5 2.071(11) 1_555 n
C4 H9 1.982(10) 1_555 n
C5 C4 1.367(9) 1_555 n
C5 C6 1.416(9) 1_555 n
C5 H5 0.987(12) 1_555 n
C5 H6 2.073(14) 1_555 n
C6 C5 1.416(9) 1_555 n
C6 C7 1.365(9) 1_555 n
C6 H5 2.031(12) 1_555 n
C6 H6 0.967(11) 1_555 n
C7 C6 1.365(9) 1_555 n
C7 C8 1.393(9) 1_555 n
C7 C10 1.464(9) 1_555 n
C7 H6 2.023(8) 1_555 n
C7 H8 2.027(9) 1_555 n
C8 C7 1.393(9) 1_555 n
C8 C9 1.394(9) 1_555 n
C8 H8 0.911(9) 1_555 n
C8 H9 2.042(12) 1_555 n
C9 C4 1.394(9) 1_555 n
C9 C8 1.394(9) 1_555 n
C9 H8 1.988(12) 1_555 n
C9 H9 0.916(12) 1_555 n
C10 C7 1.464(9) 1_555 n
C10 O11 1.209(10) 1_555 n
C10 C12 1.540(8) 1_555 n
O11 C10 1.209(10) 1_555 n
C12 C10 1.540(8) 1_555 n
C12 C13 1.526(10) 1_555 n
C12 C17 1.538(7) 1_555 n
C12 C21 1.486(10) 1_555 n
C12 H13A 2.069(9) 1_555 n
C12 H13B 2.063(8) 1_555 n
C12 H17 2.064(8) 1_555 n
C12 H21A 2.065(9) 1_555 n
C12 H21B 2.071(7) 1_555 n
C13 C12 1.526(10) 1_555 n
C13 C14 1.515(11) 1_555 n
C13 H13A 1.009(11) 1_555 n
C13 H13B 0.951(14) 1_555 n
C13 H14A 2.059(17) 1_555 n
C13 H14B 2.036(15) 1_555 n
C14 C13 1.515(11) 1_555 n
C14 C15 1.481(10) 1_555 n
C14 H13A 2.052(16) 1_555 n
C14 H13B 2.077(22) 1_555 n
C14 H14A 0.990(15) 1_555 n
C14 H14B 0.992(15) 1_555 n
C14 H15A 2.018(19) 1_555 n
C14 H15B 2.030(23) 1_555 n
C15 C14 1.481(10) 1_555 n
C15 C16 1.448(11) 1_555 n
C15 H14A 2.052(25) 1_555 n
C15 H14B 2.090(19) 1_555 n
C15 H15A 0.900(16) 1_555 n
C15 H15B 1.054(16) 1_555 n
C15 H16A 2.090(19) 1_555 n
C15 H16B 2.052(25) 1_555 n
C16 C15 1.448(11) 1_555 n
C16 C17 1.520(10) 1_555 n
C16 H15A 1.979(20) 1_555 n
C16 H15B 2.018(21) 1_555 n
C16 H16A 1.033(14) 1_555 n
C16 H16B 0.995(15) 1_555 n
C16 H17 1.991(14) 1_555 n
C17 C12 1.538(7) 1_555 n
C17 C16 1.520(10) 1_555 n
C17 C18 1.524(10) 1_555 n
C17 H16A 2.080(11) 1_555 n
C17 H16B 2.087(12) 1_555 n
C17 H17 0.967(9) 1_555 n
C17 H18B 2.100(12) 1_555 n
C18 C17 1.524(10) 1_555 n
C18 C19 1.509(10) 1_555 n
C18 H17 2.008(15) 1_555 n
C18 H18A 0.985(14) 1_555 n
C18 H18B 0.972(14) 1_555 n
C18 H19A 2.077(19) 1_555 n
C18 H19B 2.093(23) 1_555 n
C19 C18 1.509(10) 1_555 n
C19 C20 1.521(10) 1_555 n
C19 H18A 2.037(26) 1_555 n
C19 H18B 2.013(18) 1_555 n
C19 H19A 1.010(15) 1_555 n
C19 H19B 0.983(14) 1_555 n
C19 H20A 2.030(21) 1_555 n
C19 H20B 2.067(26) 1_555 n
C20 C19 1.521(10) 1_555 n
C20 C21 1.526(10) 1_555 n
C20 H19A 2.075(21) 1_555 n
C20 H19B 2.080(24) 1_555 n
C20 H20A 0.954(15) 1_555 n
C20 H20B 1.008(14) 1_555 n
C20 H21A 2.025(23) 1_555 n
C20 H21B 2.039(17) 1_555 n
C21 C12 1.486(10) 1_555 n
C21 C20 1.526(10) 1_555 n
C21 H20A 2.083(16) 1_555 n
C21 H21A 0.977(14) 1_555 n
C21 H21B 0.982(10) 1_555 n
C22 C23 1.379(10) 1_555 n
C22 C27 1.391(9) 1_555 n
C22 H22 0.945(10) 1_555 n
C22 H23 1.993(14) 1_555 n
C23 C22 1.379(10) 1_555 n
C23 C24 1.378(9) 1_555 n
C23 H22 2.054(16) 1_555 n
C23 H23 0.955(14) 1_555 n
C23 H24 1.991(17) 1_555 n
C24 C23 1.378(9) 1_555 n
C24 C25 1.380(9) 1_555 n
C24 H23 2.057(19) 1_555 n
C24 H24 0.945(11) 1_555 n
C24 H25 1.987(19) 1_555 n
C25 C24 1.380(9) 1_555 n
C25 C26 1.390(10) 1_555 n
C25 H24 2.056(19) 1_555 n
C25 H25 0.941(10) 1_555 n
C25 H26 1.984(19) 1_555 n
C26 C25 1.390(10) 1_555 n
C26 C27 1.388(9) 1_555 n
C26 H25 2.066(15) 1_555 n
C26 H26 0.933(13) 1_555 n
C27 C22 1.391(9) 1_555 n
C27 C26 1.388(9) 1_555 n
C27 C28 1.539(9) 1_555 n
C27 H22 1.997(10) 1_555 n
C27 H26 2.053(9) 1_555 n
C27 H28 2.088(8) 1_555 n
C28 C27 1.539(9) 1_555 n
C28 O29 1.404(10) 1_555 n
C28 C30 1.496(11) 1_555 n
C28 H29 1.929(11) 1_555 n
C28 H30 2.009(9) 1_555 n
C28 H28 0.994(8) 1_555 n
O29 C28 1.404(10) 1_555 n
O29 H29 0.911(16) 1_555 n
O29 H28 1.944(16) 1_555 n
C30 C28 1.496(11) 1_555 n
C30 N31 1.528(10) 1_555 n
C30 C33 1.574(11) 1_555 n
C30 H33A 1.994(12) 1_555 n
C30 H33B 2.058(13) 1_555 n
C30 H33C 2.041(13) 1_555 n
C30 H31A 1.926(13) 1_555 n
C30 H31B 1.963(12) 1_555 n
C30 H30 0.996(11) 1_555 n
C30 H28 2.026(11) 1_555 n
N31 C30 1.528(10) 1_555 n
N31 C32 1.450(11) 1_555 n
N31 H32A 2.008(14) 1_555 n
N31 H32B 1.936(16) 1_555 n
N31 H32C 1.944(20) 1_555 n
N31 H31A 0.832(19) 1_555 n
N31 H31B 0.928(20) 1_555 n
C32 N31 1.450(11) 1_555 n
C32 H32A 1.054(24) 1_555 n
C32 H32B 0.823(19) 1_555 n
C32 H32C 0.992(30) 1_555 n
C32 H31A 1.953(23) 1_555 n
C32 H31B 1.949(20) 1_555 n
C33 C30 1.574(11) 1_555 n
C33 H33A 0.798(26) 1_555 n
C33 H33B 1.057(16) 1_555 n
C33 H33C 0.978(20) 1_555 n
H29 C28 1.929(11) 1_555 n
H29 O29 0.911(16) 1_555 n
H5 C4 2.071(11) 1_555 n
H5 C5 0.987(12) 1_555 n
H5 C6 2.031(12) 1_555 n
H6 C5 2.073(14) 1_555 n
H6 C6 0.967(11) 1_555 n
H6 C7 2.023(8) 1_555 n
H8 C7 2.027(9) 1_555 n
H8 C8 0.911(9) 1_555 n
H8 C9 1.988(12) 1_555 n
H8 H13B 1.95472(14) 1_555 n
H9 C4 1.982(10) 1_555 n
H9 C8 2.042(12) 1_555 n
H9 C9 0.916(12) 1_555 n
H13A C12 2.069(9) 1_555 n
H13A C13 1.009(11) 1_555 n
H13A C14 2.052(16) 1_555 n
H13A H13B 1.56817(7) 1_555 n
H13B C12 2.063(8) 1_555 n
H13B C13 0.951(14) 1_555 n
H13B C14 2.077(22) 1_555 n
H13B H8 1.95472(14) 1_555 n
H13B H13A 1.56817(7) 1_555 n
H14A C13 2.059(17) 1_555 n
H14A C14 0.990(15) 1_555 n
H14A C15 2.052(25) 1_555 n
H14A H14B 1.56838(8) 1_555 n
H14B C13 2.036(15) 1_555 n
H14B C14 0.992(15) 1_555 n
H14B C15 2.090(19) 1_555 n
H14B H14A 1.56838(8) 1_555 n
H15A C14 2.018(19) 1_555 n
H15A C15 0.900(16) 1_555 n
H15A C16 1.979(20) 1_555 n
H15A H15B 1.56906(6) 1_555 n
H15B C14 2.030(23) 1_555 n
H15B C15 1.054(16) 1_555 n
H15B C16 2.018(21) 1_555 n
H15B H15A 1.56906(6) 1_555 n
H16A C15 2.090(19) 1_555 n
H16A C16 1.033(14) 1_555 n
H16A C17 2.080(11) 1_555 n
H16A H16B 1.57088(7) 1_555 n
H16B C15 2.052(25) 1_555 n
H16B C16 0.995(15) 1_555 n
H16B C17 2.087(12) 1_555 n
H16B H16A 1.57088(7) 1_555 n
H17 C12 2.064(8) 1_555 n
H17 C16 1.991(14) 1_555 n
H17 C17 0.967(9) 1_555 n
H17 C18 2.008(15) 1_555 n
H18A C18 0.985(14) 1_555 n
H18A C19 2.037(26) 1_555 n
H18A H18B 1.56966(7) 1_555 n
H18B C17 2.100(12) 1_555 n
H18B C18 0.972(14) 1_555 n
H18B C19 2.013(18) 1_555 n
H18B H18A 1.56966(7) 1_555 n
H19A C18 2.077(19) 1_555 n
H19A C19 1.010(15) 1_555 n
H19A C20 2.075(21) 1_555 n
H19A H19B 1.56840(8) 1_555 n
H19B C18 2.093(23) 1_555 n
H19B C19 0.983(14) 1_555 n
H19B C20 2.080(24) 1_555 n
H19B H19A 1.56840(8) 1_555 n
H20A C19 2.030(21) 1_555 n
H20A C20 0.954(15) 1_555 n
H20A C21 2.083(16) 1_555 n
H20A H20B 1.56982(6) 1_555 n
H20B C19 2.067(26) 1_555 n
H20B C20 1.008(14) 1_555 n
H20B H20A 1.56982(6) 1_555 n
H21A C12 2.065(9) 1_555 n
H21A C20 2.025(23) 1_555 n
H21A C21 0.977(14) 1_555 n
H21A H21B 1.56752(7) 1_555 n
H21B C12 2.071(7) 1_555 n
H21B C20 2.039(17) 1_555 n
H21B C21 0.982(10) 1_555 n
H21B H21A 1.56752(7) 1_555 n
H22 C22 0.945(10) 1_555 n
H22 C23 2.054(16) 1_555 n
H22 C27 1.997(10) 1_555 n
H23 C22 1.993(14) 1_555 n
H23 C23 0.955(14) 1_555 n
H23 C24 2.057(19) 1_555 n
H24 C23 1.991(17) 1_555 n
H24 C24 0.945(11) 1_555 n
H24 C25 2.056(19) 1_555 n
H25 C24 1.987(19) 1_555 n
H25 C25 0.941(10) 1_555 n
H25 C26 2.066(15) 1_555 n
H26 C25 1.984(19) 1_555 n
H26 C26 0.933(13) 1_555 n
H26 C27 2.053(9) 1_555 n
H32A N31 2.008(14) 1_555 n
H32A C32 1.054(24) 1_555 n
H32A H32B 1.56691(12) 1_555 n
H32A H32C 1.56784(5) 1_555 n
H32A H33C 1.89630(11) 1_555 n
H32B N31 1.936(16) 1_555 n
H32B C32 0.823(19) 1_555 n
H32B H32A 1.56691(12) 1_555 n
H32B H32C 1.56755(6) 1_555 n
H32C N31 1.944(20) 1_555 n
H32C C32 0.992(30) 1_555 n
H32C H32A 1.56784(5) 1_555 n
H32C H32B 1.56755(6) 1_555 n
H33A C30 1.994(12) 1_555 n
H33A C33 0.798(26) 1_555 n
H33A H33B 1.56753(6) 1_555 n
H33A H33C 1.56796(6) 1_555 n
H33B C30 2.058(13) 1_555 n
H33B C33 1.057(16) 1_555 n
H33B H33A 1.56753(6) 1_555 n
H33B H33C 1.56770(7) 1_555 n
H33C C30 2.041(13) 1_555 n
H33C C33 0.978(20) 1_555 n
H33C H32A 1.89630(11) 1_555 n
H33C H33A 1.56796(6) 1_555 n
H33C H33B 1.56770(7) 1_555 n
H31A O1 2.032(16) 2_456 n
H31A C30 1.926(13) 1_555 n
H31A N31 0.832(19) 1_555 n
H31A C32 1.953(23) 1_555 n
H31A H31B 1.45486(5) 1_555 n
H31B C30 1.963(12) 1_555 n
H31B N31 0.928(20) 1_555 n
H31B C32 1.949(20) 1_555 n
H31B H31A 1.45486(5) 1_555 n
H30 O3 1.959(19) 1_455 n
H30 C28 2.009(9) 1_555 n
H30 C30 0.996(11) 1_555 n
H28 C27 2.088(8) 1_555 n
H28 C28 0.994(8) 1_555 n
H28 O29 1.944(16) 1_555 n
H28 C30 2.026(11) 1_555 n
